data_7108483
loop_
_publ_author_name
'Sajesh P. Thomas'
'K. Nagarajan'
'T. N. Guru Row'

_publ_section_title
;
 Polymorphism and tautomeric preference in fenobam and the utility of NLO
 response to detect polymorphic impurities
;
_journal_name_full Chem.Commun.
_journal_page_first 10559
_journal_paper_doi 10.1039/c2cc34912d
_journal_volume 48
_journal_year 2012
_chemical_compound_source 'see text'
_chemical_formula_moiety 'C11 H11 Cl N4 O2'
_chemical_formula_sum 'C11 H11 Cl N4 O2'
_chemical_formula_weight 266.69
_chemical_name_common fenobam
_chemical_name_systematic
;
?
;
_space_group_IT_number 13
_symmetry_cell_setting monoclinic
_symmetry_Int_Tables_number 13
_symmetry_space_group_name_Hall '-P 2yac'
_symmetry_space_group_name_H-M 'P 1 2/n 1'
_atom_sites_solution_hydrogens geom
_atom_sites_solution_primary direct
_atom_sites_solution_secondary difmap
_cell_angle_alpha 90
_cell_angle_beta 101.984(8)
_cell_angle_gamma 90
_cell_formula_units_Z 4
_cell_length_a 9.8920(7)
_cell_length_b 9.5113(7)
_cell_length_c 12.8459(9)
_cell_measurement_reflns_used 2084
_cell_measurement_temperature 293(2)
_cell_measurement_theta_max 25.0
_cell_measurement_theta_min 2.4
_cell_volume 1182.28(15)
_computing_cell_refinement 'SET4 (de Boer & Duisenberg, 1984)'
_computing_data_collection 'Locally modified CAD4 Software (Enraf-Nonius, 1989)'
_computing_data_reduction 'HELENA (Spek, 1997)'
_computing_publication_material 'PLATON (Spek, 2003)'
_computing_structure_refinement 'SHELXL-97 (Sheldrick, 1997)'
_diffrn_ambient_temperature 293(2)
_diffrn_detector_area_resol_mean 18.4
_diffrn_measured_fraction_theta_full 0.998
_diffrn_measured_fraction_theta_max 0.998
_diffrn_measurement_device_type 'Oxford Xcalibur,Eos(Nova) CCD detector'
_diffrn_measurement_method '\w scans'
_diffrn_radiation_monochromator graphite
_diffrn_radiation_probe x-ray
_diffrn_radiation_source 'Enhance (Mo) X-ray Source'
_diffrn_radiation_type MoK\a
_diffrn_radiation_wavelength 0.71073
_diffrn_reflns_av_R_equivalents 0.0841
_diffrn_reflns_av_sigmaI/netI 0.0838
_diffrn_reflns_limit_h_max 11
_diffrn_reflns_limit_h_min -11
_diffrn_reflns_limit_k_max 11
_diffrn_reflns_limit_k_min -10
_diffrn_reflns_limit_l_max 15
_diffrn_reflns_limit_l_min -15
_diffrn_reflns_number 8352
_diffrn_reflns_reduction_process
;
;
_diffrn_reflns_theta_full 24.99
_diffrn_reflns_theta_max 24.99
_diffrn_reflns_theta_min 2.37
_diffrn_standards_number 0
_exptl_absorpt_coefficient_mu 0.323
_exptl_absorpt_correction_T_max 0.9684
_exptl_absorpt_correction_T_min 0.9382
_exptl_absorpt_correction_type multi-scan
_exptl_absorpt_process_details 'CrysAlis RED (Oxford Diffraction,2009)'
_exptl_crystal_colour ' pale yellow'
_exptl_crystal_density_diffrn 1.498
_exptl_crystal_density_method 'Not Measured'
_exptl_crystal_description ' plate'
_exptl_crystal_F_000 552
_exptl_crystal_size_max 0.2
_exptl_crystal_size_mid 0.15
_exptl_crystal_size_min 0.1
_refine_diff_density_max 0.436
_refine_diff_density_min -0.245
_refine_diff_density_rms 0.057
_refine_ls_extinction_method none
_refine_ls_goodness_of_fit_ref 1.004
_refine_ls_hydrogen_treatment mixed
_refine_ls_matrix_type full
_refine_ls_number_parameters 168
_refine_ls_number_reflns 2084
_refine_ls_number_restraints 1
_refine_ls_restrained_S_all 1.004
_refine_ls_R_factor_all 0.1155
_refine_ls_R_factor_gt 0.0638
_refine_ls_shift/su_max 0.000
_refine_ls_shift/su_mean 0.000
_refine_ls_structure_factor_coef Fsqd
_refine_ls_weighting_details 'calc w=1/[\s^2^(Fo^2^)+(0.0663P)^2^] where P=(Fo^2^+2Fc^2^)/3'
_refine_ls_weighting_scheme calc
_refine_ls_wR_factor_gt 0.1412
_refine_ls_wR_factor_ref 0.1661
_reflns_number_gt 1241
_reflns_number_total 2084
_reflns_threshold_expression >2\s(i)
_cod_data_source_file c2cc34912d.txt
_cod_data_source_block sp21n2
_cod_original_cell_volume 1182.27(15)
_cod_original_sg_symbol_H-M 'P 2/n'
_cod_database_code 7108483

loop_
_symmetry_equiv_pos_site_id
_symmetry_equiv_pos_as_xyz
1 x,y,z
2 1/2-x,y,1/2-z
3 -x,-y,-z
4 1/2+x,-y,1/2+z

loop_
_atom_site_aniso_label
_atom_site_aniso_U_11
_atom_site_aniso_U_22
_atom_site_aniso_U_33
_atom_site_aniso_U_23
_atom_site_aniso_U_13
_atom_site_aniso_U_12
Cl1 0.0601(7) 0.0867(9) 0.0679(8) -0.0222(7) -0.0053(6) -0.0101(6)
O1 0.073(2) 0.070(2) 0.0386(17) -0.0152(14) 0.0179(16) -0.0205(16)
O2 0.073(2) 0.082(2) 0.0513(18) -0.0121(16) 0.0058(17) -0.0224(17)
N1 0.0505(19) 0.0457(19) 0.0334(17) -0.0051(15) 0.0031(16) 0.0004(16)
N2 0.0477(19) 0.0437(18) 0.0380(18) -0.0014(15) 0.0058(17) 0.0007(15)
N3 0.054(2) 0.0448(19) 0.0343(18) 0.0031(16) 0.0114(17) -0.0037(16)
N4 0.057(2) 0.0499(19) 0.0409(18) 0.0074(16) 0.0140(17) -0.0009(17)
C1 0.041(2) 0.047(2) 0.053(3) -0.010(2) -0.001(2) 0.0074(19)
C2 0.044(2) 0.053(2) 0.063(3) -0.003(2) 0.013(2) 0.0045(19)
C3 0.056(3) 0.062(3) 0.040(2) -0.005(2) 0.002(2) 0.008(2)
C4 0.052(2) 0.049(2) 0.039(2) -0.0035(19) 0.006(2) -0.001(2)
C5 0.040(2) 0.039(2) 0.043(2) -0.0053(18) 0.0035(19) 0.0080(17)
C6 0.046(2) 0.049(2) 0.041(2) -0.0045(19) 0.002(2) 0.011(2)
C7 0.045(2) 0.037(2) 0.043(2) -0.0015(19) 0.005(2) 0.0050(18)
C8 0.051(2) 0.039(2) 0.038(2) 0.0026(18) 0.013(2) 0.0110(19)
C9 0.050(2) 0.043(2) 0.053(3) -0.004(2) 0.016(2) -0.0048(19)
C10 0.060(2) 0.047(2) 0.055(3) 0.004(2) 0.025(2) -0.005(2)
C11 0.083(3) 0.062(3) 0.045(2) 0.014(2) 0.020(2) 0.010(2)

loop_
_atom_site_label
_atom_site_type_symbol
_atom_site_thermal_displace_type
_atom_site_fract_x
_atom_site_fract_y
_atom_site_fract_z
_atom_site_occupancy
_atom_site_U_iso_or_equiv
_atom_site_calc_flag
_atom_site_refinement_flags
Cl1 Cl Uani 0.18509(12) -0.03835(13) 0.38406(10) 1.000 0.0743(5) . .
O1 O Uani 0.6458(3) 0.4348(3) 0.6560(2) 1.000 0.0596(11) . .
O2 O Uani 1.0542(3) 0.7147(3) 0.7633(2) 1.000 0.0698(11) . .
N1 N Uani 0.5662(3) 0.3194(3) 0.5012(2) 1.000 0.0440(11) . .
N2 N Uani 0.7294(3) 0.4843(3) 0.5031(2) 1.000 0.0436(11) . .
N3 N Uani 0.8781(3) 0.5874(3) 0.6594(3) 1.000 0.0440(11) . .
N4 N Uani 0.9036(3) 0.6449(3) 0.4982(3) 1.000 0.0487(11) . .
C1 C Uani 0.3013(4) 0.0464(4) 0.4844(3) 1.000 0.0486(14) . .
C2 C Uani 0.3108(4) 0.0065(4) 0.5887(4) 1.000 0.0531(14) . .
C3 C Uani 0.4046(4) 0.0743(4) 0.6661(3) 1.000 0.0538(16) . .
C4 C Uani 0.4878(4) 0.1814(4) 0.6404(3) 1.000 0.0472(12) . .
C5 C Uani 0.4790(4) 0.2210(4) 0.5347(3) 1.000 0.0414(12) . .
C6 C Uani 0.3828(4) 0.1512(4) 0.4552(3) 1.000 0.0464(12) . .
C7 C Uani 0.6487(4) 0.4150(4) 0.5627(3) 1.000 0.0423(12) . .
C8 C Uani 0.8278(4) 0.5666(4) 0.5505(3) 1.000 0.0421(12) . .
C9 C Uani 0.9883(4) 0.6781(4) 0.6771(3) 1.000 0.0479(14) . .
C10 C Uani 1.0099(4) 0.7219(4) 0.5692(3) 1.000 0.0521(14) . .
C11 C Uani 0.8754(5) 0.6615(4) 0.3839(3) 1.000 0.0624(16) . .
H1 H Uiso 0.56780 0.31930 0.43450 1.000 0.0530 calc R
H2 H Uiso 0.25490 -0.06460 0.60630 1.000 0.0640 calc R
H3 H Uiso 0.861(4) 0.540(3) 0.710(2) 1.000 0.047(12) . .
H3A H Uiso 0.41270 0.04830 0.73690 1.000 0.0650 calc R
H4 H Uiso 0.54970 0.22700 0.69420 1.000 0.0570 calc R
H6 H Uiso 0.37420 0.17540 0.38400 1.000 0.0560 calc R
H10A H Uiso 0.99780 0.82250 0.55890 1.000 0.0620 calc R
H10B H Uiso 1.10110 0.69560 0.55940 1.000 0.0620 calc R
H11A H Uiso 0.82570 0.58090 0.35100 1.000 0.0930 calc R
H11B H Uiso 0.96100 0.67010 0.36030 1.000 0.0930 calc R
H11C H Uiso 0.82080 0.74450 0.36450 1.000 0.0930 calc R

loop_
_atom_type_symbol
_atom_type_description
_atom_type_scat_dispersion_real
_atom_type_scat_dispersion_imag
_atom_type_scat_source
O O 0.0106 0.0060 'International Tables Vol C Tables 4.2.6.8 and 6.1.1.4'
N N 0.0061 0.0033 'International Tables Vol C Tables 4.2.6.8 and 6.1.1.4'
Cl Cl 0.1484 0.1585 'International Tables Vol C Tables 4.2.6.8 and 6.1.1.4'
H H 0.0000 0.0000 'International Tables Vol C Tables 4.2.6.8 and 6.1.1.4'
C C 0.0033 0.0016 'International Tables Vol C Tables 4.2.6.8 and 6.1.1.4'

loop_
_geom_angle_atom_site_label_1
_geom_angle_atom_site_label_2
_geom_angle_atom_site_label_3
_geom_angle
_geom_angle_publ_flag
C5 N1 C7 127.0(3) yes
C7 N2 C8 119.4(3) yes
C8 N3 C9 111.1(3) yes
C8 N4 C10 112.2(3) yes
C8 N4 C11 124.3(3) yes
C10 N4 C11 123.3(3) yes
C7 N1 H1 117.00 no
C5 N1 H1 116.00 no
C9 N3 H3 120(2) no
C8 N3 H3 128(2) no
Cl1 C1 C2 119.7(3) yes
C2 C1 C6 122.5(4) no
Cl1 C1 C6 117.8(3) yes
C1 C2 C3 118.4(4) no
C2 C3 C4 121.1(4) no
C3 C4 C5 120.6(4) no
C4 C5 C6 118.3(4) no
N1 C5 C4 124.2(3) yes
N1 C5 C6 117.3(3) yes
C1 C6 C5 119.2(3) no
O1 C7 N2 127.2(4) yes
N1 C7 N2 110.1(3) yes
O1 C7 N1 122.7(4) yes
N2 C8 N3 129.1(3) yes
N2 C8 N4 123.1(3) yes
N3 C8 N4 107.7(3) yes
O2 C9 C10 127.5(4) yes
N3 C9 C10 106.4(3) yes
O2 C9 N3 126.1(4) yes
N4 C10 C9 102.6(3) yes
C1 C2 H2 121.00 no
C3 C2 H2 121.00 no
C2 C3 H3A 119.00 no
C4 C3 H3A 119.00 no
C3 C4 H4 120.00 no
C5 C4 H4 120.00 no
C1 C6 H6 120.00 no
C5 C6 H6 120.00 no
N4 C10 H10A 111.00 no
N4 C10 H10B 111.00 no
C9 C10 H10A 111.00 no
C9 C10 H10B 111.00 no
H10A C10 H10B 109.00 no
N4 C11 H11A 109.00 no
N4 C11 H11B 109.00 no
N4 C11 H11C 109.00 no
H11A C11 H11B 109.00 no
H11A C11 H11C 109.00 no
H11B C11 H11C 109.00 no

loop_
_geom_bond_atom_site_label_1
_geom_bond_atom_site_label_2
_geom_bond_distance
_geom_bond_publ_flag
Cl1 C1 1.737(4) yes
O1 C7 1.219(5) yes
O2 C9 1.214(5) yes
N1 C5 1.400(5) yes
N1 C7 1.360(5) yes
N2 C7 1.383(5) yes
N2 C8 1.298(5) yes
N3 C8 1.398(5) yes
N3 C9 1.372(5) yes
N4 C8 1.333(5) yes
N4 C10 1.441(5) yes
N4 C11 1.445(5) yes
N1 H1 0.8600 no
N3 H3 0.84(3) no
C1 C6 1.382(6) no
C1 C2 1.377(6) no
C2 C3 1.372(6) no
C3 C4 1.392(6) no
C4 C5 1.394(5) no
C5 C6 1.409(5) no
C9 C10 1.505(5) no
C2 H2 0.9300 no
C3 H3A 0.9300 no
C4 H4 0.9300 no
C6 H6 0.9300 no
C10 H10A 0.9700 no
C10 H10B 0.9700 no
C11 H11A 0.9600 no
C11 H11B 0.9600 no
C11 H11C 0.9600 no

loop_
_geom_contact_atom_site_label_1
_geom_contact_atom_site_label_2
_geom_contact_distance
_geom_contact_site_symmetry_2
_geom_contact_publ_flag
Cl1 C4 3.584(4) 3_656 no
Cl1 C3 3.525(4) 4_454 no
Cl1 C4 3.595(4) 4_454 no
Cl1 H10A 2.9300 3_666 no
Cl1 H3A 2.9500 4_454 no
Cl1 H4 3.1000 4_454 no
O1 N3 2.711(4) . no
O1 C4 2.857(5) . no
O1 N3 2.832(4) 2_656 no
O1 O1 2.831(4) 2_656 no
O2 N1 3.051(4) 4_565 no
O1 H4 2.2900 . no
O1 H3 2.32(4) . no
O1 H3 2.00(3) 2_656 no
O2 H1 2.2000 4_565 no
O2 H6 2.8000 4_565 no
N1 C7 3.294(5) 3_666 no
N1 O2 3.051(4) 4_464 no
N3 O1 2.832(4) 2_656 no
N3 O1 2.711(4) . no
N2 H10B 2.6300 3_766 no
N2 H11A 2.5200 . no
C1 C5 3.387(6) 3_656 no
C1 C6 3.591(6) 3_656 no
C2 C5 3.590(6) 3_656 no
C2 C6 3.530(6) 3_656 no
C3 Cl1 3.525(4) 4_555 no
C3 C6 3.579(6) 3_656 no
C4 Cl1 3.584(4) 3_656 no
C4 Cl1 3.595(4) 4_555 no
C4 O1 2.857(5) . no
C5 C2 3.590(6) 3_656 no
C5 C1 3.387(6) 3_656 no
C6 C2 3.530(6) 3_656 no
C6 C1 3.591(6) 3_656 no
C6 C8 3.389(6) 3_666 no
C6 C3 3.579(6) 3_656 no
C7 N1 3.294(5) 3_666 no
C7 C7 3.449(6) 3_666 no
C8 C6 3.389(6) 3_666 no
C2 H11C 2.8300 3_666 no
C3 H11C 2.7800 3_666 no
C7 H3 2.79(3) . no
C7 H4 2.7700 . no
C8 H10B 3.0200 3_766 no
H1 H6 2.3300 . no
H1 O2 2.2000 4_464 no
H3 O1 2.32(4) . no
H3 C7 2.79(3) . no
H3 O1 2.00(3) 2_656 no
H3A Cl1 2.9500 4_555 no
H4 O1 2.2900 . no
H4 C7 2.7700 . no
H4 Cl1 3.1000 4_555 no
H6 H1 2.3300 . no
H6 O2 2.8000 4_464 no
H10A Cl1 2.9300 3_666 no
H10B N2 2.6300 3_766 no
H10B C8 3.0200 3_766 no
H11A N2 2.5200 . no
H11C C2 2.8300 3_666 no
H11C C3 2.7800 3_666 no

loop_
_geom_hbond_atom_site_label_D
_geom_hbond_atom_site_label_H
_geom_hbond_atom_site_label_A
_geom_hbond_distance_DH
_geom_hbond_distance_HA
_geom_hbond_distance_DA
_geom_hbond_angle_DHA
_geom_hbond_site_symmetry_A
_geom_hbond_publ_flag
N1 H1 O2 0.8600 2.2000 3.051(4) 170.00 4_464 yes
N3 H3 O1 0.84(3) 2.32(4) 2.711(4) 109(3) . yes
N3 H3 O1 0.84(3) 2.00(3) 2.832(4) 170(3) 2_656 yes
C4 H4 O1 0.9300 2.2900 2.857(5) 119.00 . yes
C11 H11A N2 0.9600 2.5200 2.862(5) 101.00 . yes

loop_
_geom_torsion_atom_site_label_1
_geom_torsion_atom_site_label_2
_geom_torsion_atom_site_label_3
_geom_torsion_atom_site_label_4
_geom_torsion
_geom_torsion_publ_flag
C5 N1 C7 N2 174.1(3) no
C7 N1 C5 C4 -16.7(6) no
C7 N1 C5 C6 167.8(4) no
C5 N1 C7 O1 -7.3(6) no
C8 N2 C7 N1 -171.1(3) no
C8 N2 C7 O1 10.4(6) no
C7 N2 C8 N4 -175.0(3) no
C7 N2 C8 N3 7.7(6) no
C9 N3 C8 N4 -0.9(4) no
C9 N3 C8 N2 176.8(4) no
C8 N3 C9 C10 1.0(4) no
C8 N3 C9 O2 -179.1(4) no
C10 N4 C8 N2 -177.4(3) no
C11 N4 C8 N2 8.0(6) no
C10 N4 C8 N3 0.5(4) no
C11 N4 C10 C9 174.8(3) no
C11 N4 C8 N3 -174.2(3) no
C8 N4 C10 C9 0.1(4) no
C2 C1 C6 C5 -0.4(6) no
Cl1 C1 C2 C3 179.3(3) no
C6 C1 C2 C3 0.3(6) no
Cl1 C1 C6 C5 -179.4(3) no
C1 C2 C3 C4 0.4(6) no
C2 C3 C4 C5 -0.9(6) no
C3 C4 C5 N1 -174.6(4) no
C3 C4 C5 C6 0.8(6) no
C4 C5 C6 C1 -0.2(6) no
N1 C5 C6 C1 175.6(3) no
N3 C9 C10 N4 -0.6(4) no
O2 C9 C10 N4 179.4(4) no
